data_7213687
loop_
_publ_author_name
'Carter, Korey P.'
'Pope, Simon J. A.'
'Cahill, Christopher L.'

_publ_section_title
;
 A series of Ln-p-chlorobenzoic acid--terpyridine complexes: lanthanide
 contraction effects, supramolecular interactions and luminescent behavior
;
_journal_issue 10
_journal_name_full CrystEngComm
_journal_page_first 1873
_journal_paper_doi 10.1039/c3ce42267d
_journal_volume 16
_journal_year 2014
_chemical_formula_sum 'C36 H25 Cl3 Gd N3 O7'
_chemical_formula_weight 875.19
_space_group_crystal_system triclinic
_space_group_IT_number 2
_space_group_name_Hall '-P 1'
_space_group_name_H-M_alt 'P -1'
_symmetry_cell_setting triclinic
_symmetry_Int_Tables_number 2
_symmetry_space_group_name_Hall '-P 1'
_symmetry_space_group_name_H-M 'P -1'
_atom_sites_solution_hydrogens mixed
_audit_creation_method SHELXL-2013
_cell_angle_alpha 100.2350(10)
_cell_angle_beta 97.9400(10)
_cell_angle_gamma 92.1760(10)
_cell_formula_units_Z 2
_cell_length_a 8.6934(9)
_cell_length_b 13.1762(13)
_cell_length_c 14.7709(15)
_cell_measurement_reflns_used 23549
_cell_measurement_temperature 100(2)
_cell_measurement_theta_max 51.081
_cell_measurement_theta_min 4.741
_cell_volume 1645.7(3)
_computing_cell_refinement 'SAINT, Bruker-AXS'
_computing_data_collection 'APEX, Bruker-AXS'
_computing_data_reduction 'SAINT, Bruker-AXS'
_computing_molecular_graphics 'Crystal Maker (Palmer, 2009)'
_computing_publication_material 'WINGX (Farrugia, 2012)'
_computing_structure_refinement 'SHELXL-2013 (Sheldrick, 2013)'
_computing_structure_solution 'SIR92 (Gualardi, 1994)'
_diffrn_ambient_temperature 100(2)
_diffrn_measured_fraction_theta_full 1.000
_diffrn_measured_fraction_theta_max 0.916
_diffrn_measurement_device_type 'Bruker APEX II CCD'
_diffrn_measurement_method 'omega scans'
_diffrn_radiation_probe x-ray
_diffrn_radiation_type MoK\a
_diffrn_radiation_wavelength 0.71073
_diffrn_reflns_av_R_equivalents 0.0541
_diffrn_reflns_av_unetI/netI 0.0727
_diffrn_reflns_Laue_measured_fraction_full 1.000
_diffrn_reflns_Laue_measured_fraction_max 0.916
_diffrn_reflns_limit_h_max 11
_diffrn_reflns_limit_h_min -11
_diffrn_reflns_limit_k_max 18
_diffrn_reflns_limit_k_min -18
_diffrn_reflns_limit_l_max 20
_diffrn_reflns_limit_l_min -20
_diffrn_reflns_number 23549
_diffrn_reflns_point_group_measured_fraction_full 1.000
_diffrn_reflns_point_group_measured_fraction_max 0.916
_diffrn_reflns_theta_full 25.500
_diffrn_reflns_theta_max 30.062
_diffrn_reflns_theta_min 1.416
_diffrn_source 'fine-focus sealed tube'
_exptl_absorpt_coefficient_mu 2.315
_exptl_absorpt_correction_T_max 0.7460
_exptl_absorpt_correction_T_min 0.6180
_exptl_absorpt_correction_type empirical
_exptl_absorpt_process_details 'SADABS, Bruker-AXS (2008)'
_exptl_crystal_colour Colorless
_exptl_crystal_density_diffrn 1.766
_exptl_crystal_description Plate
_exptl_crystal_F_000 866
_exptl_crystal_recrystallization_method Hydrothermal
_exptl_crystal_size_max 0.13
_exptl_crystal_size_mid 0.11
_exptl_crystal_size_min 0.07
_refine_diff_density_max 0.912
_refine_diff_density_min -1.640
_refine_diff_density_rms 0.153
_refine_ls_extinction_method none
_refine_ls_goodness_of_fit_ref 1.020
_refine_ls_hydrogen_treatment mixed
_refine_ls_matrix_type full
_refine_ls_number_parameters 459
_refine_ls_number_reflns 8862
_refine_ls_number_restraints 2
_refine_ls_restrained_S_all 1.020
_refine_ls_R_factor_all 0.0556
_refine_ls_R_factor_gt 0.0387
_refine_ls_shift/su_max 0.001
_refine_ls_shift/su_mean 0.000
_refine_ls_structure_factor_coef Fsqd
_refine_ls_weighting_details 'w=1/[\s^2^(Fo^2^)+(0.0323P)^2^] where P=(Fo^2^+2Fc^2^)/3'
_refine_ls_weighting_scheme calc
_refine_ls_wR_factor_gt 0.0751
_refine_ls_wR_factor_ref 0.0812
_reflns_Friedel_coverage 0.000
_reflns_number_gt 7210
_reflns_number_total 8862
_reflns_threshold_expression 'I > 2\s(I)'
_cod_data_source_file c3ce42267d.txt
_cod_data_source_block Compound_5
_cod_database_code 7213687
_shelx_space_group_comment
;
The symmetry employed for this shelxl refinement is uniquely defined
by the following loop, which should always be used as a source of
symmetry information in preference to the above space-group names.
They are only intended as comments.
;
_shelxl_version_number 2013-4

loop_
_space_group_symop_operation_xyz
'x, y, z'
'-x, -y, -z'

loop_
_atom_site_label
_atom_site_type_symbol
_atom_site_fract_x
_atom_site_fract_y
_atom_site_fract_z
_atom_site_U_iso_or_equiv
_atom_site_adp_type
_atom_site_occupancy
_atom_site_site_symmetry_order
_atom_site_calc_flag
_atom_site_refinement_flags_posn
_atom_site_refinement_flags_adp
Gd1 Gd 0.43552(2) 0.48669(2) 0.79874(2) 0.01133(5) Uani 1 1 d . .
Cl2 Cl 0.75016(14) 1.09822(8) 1.14541(8) 0.0395(3) Uani 1 1 d . .
Cl3 Cl -0.20838(13) -0.02460(8) 0.75796(8) 0.0326(2) Uani 1 1 d . .
Cl1 Cl 0.20389(12) -0.12005(8) 0.42909(7) 0.0268(2) Uani 1 1 d . .
O4 O 0.4378(3) 0.62498(19) 0.93955(17) 0.0165(5) Uani 1 1 d . .
OW1 O 0.6344(3) 0.4416(2) 0.90886(17) 0.0157(5) Uani 1 1 d D .
O3 O 0.5934(3) 0.65214(19) 0.83985(16) 0.0152(5) Uani 1 1 d . .
O2 O 0.4627(3) 0.30179(19) 0.74369(17) 0.0178(5) Uani 1 1 d . .
O5 O 0.2662(3) 0.4053(2) 0.87346(17) 0.0180(5) Uani 1 1 d . .
O1 O 0.2875(3) 0.37405(19) 0.65592(17) 0.0166(5) Uani 1 1 d . .
N1 N 0.6599(3) 0.4618(2) 0.7018(2) 0.0133(6) Uani 1 1 d . .
N2 N 0.4278(3) 0.5858(2) 0.6611(2) 0.0128(6) Uani 1 1 d . .
N3 N 0.2039(3) 0.5961(2) 0.7722(2) 0.0139(6) Uani 1 1 d . .
O6 O 0.1497(3) 0.4192(2) 1.00041(17) 0.0200(6) Uani 1 1 d . .
C11 C 0.1877(4) 0.6527(3) 0.7038(2) 0.0139(7) Uani 1 1 d . .
C5 C 0.6700(4) 0.5118(3) 0.6309(2) 0.0159(7) Uani 1 1 d . .
C6 C 0.5489(4) 0.5852(3) 0.6128(2) 0.0133(7) Uani 1 1 d . .
C24 C 0.5932(4) 0.7846(3) 0.9730(3) 0.0163(7) Uani 1 1 d . .
C31 C 0.0754(4) 0.2742(3) 0.8809(2) 0.0149(7) Uani 1 1 d . .
C10 C 0.3197(4) 0.6541(3) 0.6491(2) 0.0145(7) Uani 1 1 d . .
C1 C 0.7714(4) 0.3986(3) 0.7229(3) 0.0168(8) Uani 1 1 d . .
H1 H 0.7632 0.3638 0.7717 0.020 Uiso 1 1 calc R U
C32 C 0.1241(4) 0.2041(3) 0.8103(2) 0.0166(7) Uani 1 1 d . .
H32 H 0.2155 0.2195 0.7880 0.020 Uiso 1 1 calc R U
C23 C 0.5396(4) 0.6810(3) 0.9145(2) 0.0136(7) Uani 1 1 d . .
C20 C 0.2471(5) 0.0000(3) 0.5017(3) 0.0210(8) Uani 1 1 d . .
C3 C 0.9071(4) 0.4321(3) 0.6019(3) 0.0193(8) Uani 1 1 d . .
H3 H 0.9899 0.4221 0.5684 0.023 Uiso 1 1 calc R U
C12 C 0.0561(4) 0.7071(3) 0.6873(2) 0.0164(7) Uani 1 1 d . .
H12 H 0.0459 0.7447 0.6394 0.020 Uiso 1 1 calc R U
C19 C 0.1572(5) 0.0820(3) 0.4847(3) 0.0226(8) Uani 1 1 d . .
H19 H 0.0744 0.0726 0.4362 0.027 Uiso 1 1 calc R U
C18 C 0.1939(4) 0.1780(3) 0.5418(3) 0.0213(8) Uani 1 1 d . .
H18 H 0.1347 0.2332 0.5313 0.026 Uiso 1 1 calc R U
C17 C 0.3162(4) 0.1929(3) 0.6135(2) 0.0177(8) Uani 1 1 d . .
C16 C 0.3579(4) 0.2960(3) 0.6743(2) 0.0149(7) Uani 1 1 d . .
C34 C -0.0958(4) 0.0902(3) 0.8059(3) 0.0212(8) Uani 1 1 d . .
C30 C 0.1702(4) 0.3737(3) 0.9224(2) 0.0152(7) Uani 1 1 d . .
C15 C 0.0916(4) 0.5972(3) 0.8266(3) 0.0162(7) Uani 1 1 d . .
H15 H 0.1043 0.5606 0.8752 0.019 Uiso 1 1 calc R U
C14 C -0.0417(4) 0.6500(3) 0.8137(3) 0.0181(8) Uani 1 1 d . .
H14 H -0.1174 0.6482 0.8523 0.022 Uiso 1 1 calc R U
C4 C 0.7920(4) 0.4967(3) 0.5780(3) 0.0186(8) Uani 1 1 d . .
H4 H 0.7958 0.5296 0.5276 0.022 Uiso 1 1 calc R U
C33 C 0.0394(4) 0.1117(3) 0.7723(3) 0.0198(8) Uani 1 1 d . .
H33 H 0.0730 0.0651 0.7251 0.024 Uiso 1 1 calc R U
C29 C 0.7068(4) 0.8462(3) 0.9469(3) 0.0195(8) Uani 1 1 d . .
H29 H 0.7506 0.8224 0.8937 0.023 Uiso 1 1 calc R U
C7 C 0.5623(4) 0.6519(3) 0.5506(3) 0.0209(8) Uani 1 1 d . .
H7 H 0.6451 0.6486 0.5167 0.025 Uiso 1 1 calc R U
C8 C 0.4521(5) 0.7226(3) 0.5398(3) 0.0243(9) Uani 1 1 d . .
H8 H 0.4598 0.7683 0.4991 0.029 Uiso 1 1 calc R U
C26 C 0.5744(5) 0.9175(3) 1.1053(3) 0.0235(9) Uani 1 1 d . .
H26 H 0.5290 0.9424 1.1577 0.028 Uiso 1 1 calc R U
C13 C -0.0600(4) 0.7051(3) 0.7428(3) 0.0205(8) Uani 1 1 d . .
H13 H -0.1491 0.7406 0.7320 0.025 Uiso 1 1 calc R U
C35 C -0.1465(5) 0.1577(3) 0.8769(3) 0.0236(9) Uani 1 1 d . .
H35 H -0.2377 0.1414 0.8991 0.028 Uiso 1 1 calc R U
C28 C 0.7551(5) 0.9431(3) 1.0000(3) 0.0247(9) Uani 1 1 d . .
H28 H 0.8315 0.9842 0.9831 0.030 Uiso 1 1 calc R U
C27 C 0.6880(5) 0.9772(3) 1.0780(3) 0.0238(9) Uani 1 1 d . .
C2 C 0.8973(4) 0.3827(3) 0.6760(3) 0.0191(8) Uani 1 1 d . .
H2 H 0.9737 0.3397 0.6938 0.023 Uiso 1 1 calc R U
C22 C 0.4028(5) 0.1087(3) 0.6304(3) 0.0210(8) Uani 1 1 d . .
H22 H 0.4846 0.1177 0.6794 0.025 Uiso 1 1 calc R U
C21 C 0.3670(5) 0.0128(3) 0.5746(3) 0.0237(9) Uani 1 1 d . .
H21 H 0.4239 -0.0431 0.5863 0.028 Uiso 1 1 calc R U
C36 C -0.0607(4) 0.2497(3) 0.9148(3) 0.0211(8) Uani 1 1 d . .
H36 H -0.0938 0.2953 0.9628 0.025 Uiso 1 1 calc R U
C9 C 0.3294(4) 0.7244(3) 0.5904(3) 0.0208(8) Uani 1 1 d . .
H9 H 0.2543 0.7723 0.5851 0.025 Uiso 1 1 calc R U
C25 C 0.5295(4) 0.8199(3) 1.0531(3) 0.0199(8) Uani 1 1 d . .
H25 H 0.4562 0.7779 1.0718 0.024 Uiso 1 1 calc R U
H37 H 0.709(5) 0.494(3) 0.945(3) 0.063(17) Uiso 1 1 d D .
H38 H 0.606(6) 0.401(4) 0.952(3) 0.067(18) Uiso 1 1 d D .

loop_
_atom_site_aniso_label
_atom_site_aniso_U_11
_atom_site_aniso_U_22
_atom_site_aniso_U_33
_atom_site_aniso_U_23
_atom_site_aniso_U_13
_atom_site_aniso_U_12
Gd1 0.01033(8) 0.01257(9) 0.01194(9) 0.00299(6) 0.00368(6) 0.00090(6)
Cl2 0.0483(7) 0.0197(5) 0.0418(7) -0.0048(5) -0.0090(5) -0.0001(5)
Cl3 0.0369(6) 0.0232(5) 0.0368(6) 0.0029(5) 0.0085(5) -0.0090(5)
Cl1 0.0316(5) 0.0191(5) 0.0272(5) 0.0009(4) -0.0009(4) 0.0036(4)
O4 0.0152(12) 0.0190(14) 0.0163(13) 0.0050(11) 0.0040(10) 0.0004(10)
OW1 0.0142(13) 0.0174(14) 0.0163(13) 0.0047(11) 0.0028(10) 0.0004(10)
O3 0.0155(12) 0.0160(13) 0.0143(12) 0.0021(10) 0.0045(10) -0.0003(10)
O2 0.0181(13) 0.0155(13) 0.0198(13) 0.0028(11) 0.0029(11) 0.0006(11)
O5 0.0187(13) 0.0188(14) 0.0190(13) 0.0075(11) 0.0069(11) -0.0022(11)
O1 0.0205(13) 0.0131(13) 0.0171(13) 0.0032(10) 0.0055(10) 0.0012(10)
N1 0.0125(14) 0.0121(15) 0.0154(15) 0.0013(12) 0.0038(12) 0.0010(11)
N2 0.0117(14) 0.0123(15) 0.0145(15) 0.0019(12) 0.0032(11) 0.0012(11)
N3 0.0135(14) 0.0141(15) 0.0146(15) 0.0038(12) 0.0025(12) 0.0013(12)
O6 0.0179(13) 0.0249(15) 0.0176(13) 0.0035(11) 0.0061(11) -0.0033(11)
C11 0.0107(16) 0.0138(18) 0.0169(18) 0.0022(14) 0.0021(13) 0.0005(13)
C5 0.0181(18) 0.0158(19) 0.0136(17) 0.0020(14) 0.0038(14) -0.0046(15)
C6 0.0156(17) 0.0106(17) 0.0133(17) 0.0011(14) 0.0030(13) -0.0016(13)
C24 0.0143(17) 0.0148(18) 0.0194(19) 0.0035(15) -0.0001(14) 0.0027(14)
C31 0.0114(17) 0.0198(19) 0.0155(18) 0.0082(15) 0.0019(14) 0.0030(14)
C10 0.0159(17) 0.0146(18) 0.0127(17) 0.0019(14) 0.0014(14) 0.0015(14)
C1 0.0158(18) 0.0171(19) 0.0189(19) 0.0053(15) 0.0040(15) 0.0024(15)
C32 0.0157(18) 0.0182(19) 0.0186(18) 0.0068(15) 0.0074(14) 0.0025(14)
C23 0.0138(17) 0.0132(18) 0.0152(17) 0.0070(14) 0.0006(14) 0.0024(14)
C20 0.026(2) 0.0146(19) 0.022(2) 0.0026(16) 0.0034(16) 0.0007(16)
C3 0.0192(19) 0.020(2) 0.0197(19) 0.0021(16) 0.0080(15) 0.0011(15)
C12 0.0171(18) 0.0163(19) 0.0164(18) 0.0032(15) 0.0035(14) 0.0032(15)
C19 0.024(2) 0.022(2) 0.020(2) 0.0026(16) -0.0007(16) -0.0004(16)
C18 0.025(2) 0.0156(19) 0.025(2) 0.0072(16) 0.0029(16) 0.0022(16)
C17 0.0197(19) 0.019(2) 0.0157(18) 0.0030(15) 0.0073(15) -0.0027(15)
C16 0.0158(17) 0.0162(19) 0.0150(18) 0.0021(14) 0.0109(14) 0.0006(14)
C34 0.0209(19) 0.017(2) 0.027(2) 0.0070(16) 0.0042(16) -0.0034(16)
C30 0.0142(17) 0.0168(19) 0.0168(18) 0.0086(15) 0.0020(14) 0.0038(14)
C15 0.0134(17) 0.0191(19) 0.0176(18) 0.0037(15) 0.0073(14) -0.0008(14)
C14 0.0163(18) 0.0177(19) 0.0212(19) 0.0031(15) 0.0072(15) -0.0026(15)
C4 0.0194(19) 0.022(2) 0.0171(18) 0.0062(16) 0.0082(15) 0.0034(15)
C33 0.024(2) 0.0164(19) 0.0196(19) 0.0028(15) 0.0055(16) 0.0011(16)
C29 0.0214(19) 0.019(2) 0.0199(19) 0.0071(16) 0.0050(15) 0.0000(15)
C7 0.0198(19) 0.026(2) 0.021(2) 0.0093(17) 0.0110(16) 0.0021(16)
C8 0.026(2) 0.025(2) 0.028(2) 0.0150(18) 0.0083(17) 0.0052(17)
C26 0.027(2) 0.020(2) 0.021(2) -0.0038(16) 0.0010(16) 0.0050(17)
C13 0.0134(18) 0.018(2) 0.029(2) 0.0032(17) 0.0013(15) 0.0040(15)
C35 0.0187(19) 0.019(2) 0.034(2) 0.0062(18) 0.0076(17) -0.0004(16)
C28 0.025(2) 0.0143(19) 0.034(2) 0.0055(17) 0.0004(18) -0.0049(16)
C27 0.025(2) 0.016(2) 0.024(2) -0.0019(16) -0.0083(17) 0.0014(16)
C2 0.0169(18) 0.0154(19) 0.025(2) 0.0025(16) 0.0027(15) 0.0060(15)
C22 0.025(2) 0.0167(19) 0.021(2) 0.0053(16) 0.0032(16) 0.0009(16)
C21 0.026(2) 0.020(2) 0.026(2) 0.0054(17) 0.0029(17) 0.0072(17)
C36 0.0193(19) 0.020(2) 0.025(2) 0.0032(16) 0.0082(16) 0.0019(16)
C9 0.022(2) 0.022(2) 0.022(2) 0.0104(17) 0.0069(16) 0.0080(16)
C25 0.0209(19) 0.020(2) 0.0179(19) 0.0020(16) 0.0018(15) 0.0007(16)

loop_
_atom_type_symbol
_atom_type_description
_atom_type_scat_dispersion_real
_atom_type_scat_dispersion_imag
_atom_type_scat_source
C C 0.0033 0.0016 'International Tables Vol C Tables 4.2.6.8 and 6.1.1.4'
H H 0.0000 0.0000 'International Tables Vol C Tables 4.2.6.8 and 6.1.1.4'
N N 0.0061 0.0033 'International Tables Vol C Tables 4.2.6.8 and 6.1.1.4'
O O 0.0106 0.0060 'International Tables Vol C Tables 4.2.6.8 and 6.1.1.4'
Cl Cl 0.1484 0.1585 'International Tables Vol C Tables 4.2.6.8 and 6.1.1.4'
Gd Gd -0.1653 3.9035 'International Tables Vol C Tables 4.2.6.8 and 6.1.1.4'

loop_
_geom_angle_atom_site_label_1
_geom_angle_atom_site_label_2
_geom_angle_atom_site_label_3
_geom_angle
O5 Gd1 OW1 85.60(9)
O5 Gd1 O2 76.07(9)
OW1 Gd1 O2 75.52(9)
O5 Gd1 O3 133.59(8)
OW1 Gd1 O3 80.82(8)
O2 Gd1 O3 140.25(8)
O5 Gd1 O4 81.27(8)
OW1 Gd1 O4 76.32(8)
O2 Gd1 O4 144.88(8)
O3 Gd1 O4 52.44(8)
O5 Gd1 O1 83.26(8)
OW1 Gd1 O1 128.47(8)
O2 Gd1 O1 52.96(8)
O3 Gd1 O1 138.20(8)
O4 Gd1 O1 149.47(8)
O5 Gd1 N3 81.61(9)
OW1 Gd1 N3 146.25(9)
O2 Gd1 N3 130.23(9)
O3 Gd1 N3 85.68(9)
O4 Gd1 N3 70.95(9)
O1 Gd1 N3 80.88(9)
O5 Gd1 N1 144.89(9)
OW1 Gd1 N1 79.13(9)
O2 Gd1 N1 69.59(9)
O3 Gd1 N1 74.94(9)
O4 Gd1 N1 124.39(9)
O1 Gd1 N1 81.95(8)
N3 Gd1 N1 126.74(9)
O5 Gd1 N2 139.18(9)
OW1 Gd1 N2 135.21(9)
O2 Gd1 N2 110.08(9)
O3 Gd1 N2 67.09(8)
O4 Gd1 N2 104.64(8)
O1 Gd1 N2 71.50(8)
N3 Gd1 N2 63.44(9)
N1 Gd1 N2 63.30(9)
O5 Gd1 C16 77.93(9)
OW1 Gd1 C16 101.92(10)
O2 Gd1 C16 26.41(9)
O3 Gd1 C16 148.30(9)
O4 Gd1 C16 159.20(9)
O1 Gd1 C16 26.56(9)
N3 Gd1 C16 105.68(10)
N1 Gd1 C16 74.64(9)
N2 Gd1 C16 91.24(10)
O5 Gd1 C23 107.54(9)
OW1 Gd1 C23 77.15(9)
O2 Gd1 C23 152.06(9)
O3 Gd1 C23 26.12(9)
O4 Gd1 C23 26.32(9)
O1 Gd1 C23 153.66(9)
N3 Gd1 C23 77.20(10)
N1 Gd1 C23 99.65(10)
N2 Gd1 C23 85.63(9)
C16 Gd1 C23 174.27(10)
C23 O4 Gd1 92.3(2)
Gd1 OW1 H37 120(3)
Gd1 OW1 H38 118(3)
H37 OW1 H38 105(4)
C23 O3 Gd1 94.4(2)
C16 O2 Gd1 93.6(2)
C30 O5 Gd1 171.2(2)
C16 O1 Gd1 91.1(2)
C1 N1 C5 118.8(3)
C1 N1 Gd1 119.6(2)
C5 N1 Gd1 121.7(2)
C10 N2 C6 118.3(3)
C10 N2 Gd1 120.1(2)
C6 N2 Gd1 120.3(2)
C15 N3 C11 118.2(3)
C15 N3 Gd1 119.6(2)
C11 N3 Gd1 122.3(2)
N3 C11 C12 121.2(3)
N3 C11 C10 116.2(3)
C12 C11 C10 122.7(3)
N1 C5 C4 121.0(3)
N1 C5 C6 117.1(3)
C4 C5 C6 121.8(3)
N2 C6 C7 121.8(3)
N2 C6 C5 116.9(3)
C7 C6 C5 121.3(3)
C25 C24 C29 119.6(4)
C25 C24 C23 120.4(3)
C29 C24 C23 120.0(3)
C32 C31 C36 118.9(3)
C32 C31 C30 120.7(3)
C36 C31 C30 120.4(3)
N2 C10 C9 122.4(3)
N2 C10 C11 116.8(3)
C9 C10 C11 120.7(3)
N1 C1 C2 123.3(3)
N1 C1 H1 118.3
C2 C1 H1 118.3
C33 C32 C31 121.4(3)
C33 C32 H32 119.3
C31 C32 H32 119.3
O3 C23 O4 120.9(3)
O3 C23 C24 119.6(3)
O4 C23 C24 119.5(3)
O3 C23 Gd1 59.50(18)
O4 C23 Gd1 61.42(18)
C24 C23 Gd1 178.4(2)
C21 C20 C19 121.0(4)
C21 C20 Cl1 120.1(3)
C19 C20 Cl1 118.8(3)
C2 C3 C4 119.3(3)
C2 C3 H3 120.4
C4 C3 H3 120.4
C13 C12 C11 119.6(3)
C13 C12 H12 120.2
C11 C12 H12 120.2
C18 C19 C20 118.5(4)
C18 C19 H19 120.7
C20 C19 H19 120.7
C17 C18 C19 121.2(4)
C17 C18 H18 119.4
C19 C18 H18 119.4
C18 C17 C22 119.2(4)
C18 C17 C16 121.6(3)
C22 C17 C16 119.2(3)
O2 C16 O1 122.2(3)
O2 C16 C17 118.0(3)
O1 C16 C17 119.8(3)
O2 C16 Gd1 59.96(18)
O1 C16 Gd1 62.29(18)
C17 C16 Gd1 176.8(2)
C33 C34 C35 121.6(4)
C33 C34 Cl3 119.8(3)
C35 C34 Cl3 118.6(3)
O6 C30 O5 124.9(3)
O6 C30 C31 118.3(3)
O5 C30 C31 116.8(3)
N3 C15 C14 123.2(3)
N3 C15 H15 118.4
C14 C15 H15 118.4
C13 C14 C15 118.6(3)
C13 C14 H14 120.7
C15 C14 H14 120.7
C3 C4 C5 119.2(3)
C3 C4 H4 120.4
C5 C4 H4 120.4
C34 C33 C32 118.5(4)
C34 C33 H33 120.8
C32 C33 H33 120.8
C28 C29 C24 120.3(4)
C28 C29 H29 119.8
C24 C29 H29 119.8
C8 C7 C6 119.4(3)
C8 C7 H7 120.3
C6 C7 H7 120.3
C7 C8 C9 118.8(4)
C7 C8 H8 120.6
C9 C8 H8 120.6
C27 C26 C25 118.8(4)
C27 C26 H26 120.6
C25 C26 H26 120.6
C14 C13 C12 119.2(3)
C14 C13 H13 120.4
C12 C13 H13 120.4
C34 C35 C36 119.5(4)
C34 C35 H35 120.2
C36 C35 H35 120.2
C27 C28 C29 118.9(4)
C27 C28 H28 120.5
C29 C28 H28 120.5
C28 C27 C26 121.8(4)
C28 C27 Cl2 119.0(3)
C26 C27 Cl2 119.2(3)
C1 C2 C3 118.3(3)
C1 C2 H2 120.8
C3 C2 H2 120.8
C21 C22 C17 120.2(4)
C21 C22 H22 119.9
C17 C22 H22 119.9
C20 C21 C22 119.8(4)
C20 C21 H21 120.1
C22 C21 H21 120.1
C35 C36 C31 120.0(4)
C35 C36 H36 120.0
C31 C36 H36 120.0
C8 C9 C10 119.2(3)
C8 C9 H9 120.4
C10 C9 H9 120.4
C24 C25 C26 120.4(4)
C24 C25 H25 119.8
C26 C25 H25 119.8

loop_
_geom_bond_atom_site_label_1
_geom_bond_atom_site_label_2
_geom_bond_distance
Gd1 O5 2.299(2)
Gd1 OW1 2.373(2)
Gd1 O2 2.459(3)
Gd1 O3 2.465(2)
Gd1 O4 2.507(3)
Gd1 O1 2.510(2)
Gd1 N3 2.548(3)
Gd1 N1 2.572(3)
Gd1 N2 2.599(3)
Gd1 C16 2.835(4)
Gd1 C23 2.853(4)
Cl2 C27 1.746(4)
Cl3 C34 1.750(4)
Cl1 C20 1.742(4)
O4 C23 1.266(4)
OW1 H37 0.96(2)
OW1 H38 0.947(19)
O3 C23 1.259(4)
O2 C16 1.263(4)
O5 C30 1.281(4)
O1 C16 1.268(4)
N1 C1 1.342(4)
N1 C5 1.343(4)
N2 C10 1.342(4)
N2 C6 1.351(4)
N3 C15 1.346(4)
N3 C11 1.355(4)
O6 C30 1.240(4)
C11 C12 1.389(5)
C11 C10 1.493(5)
C5 C4 1.401(5)
C5 C6 1.485(5)
C6 C7 1.392(5)
C24 C25 1.388(5)
C24 C29 1.393(5)
C24 C23 1.499(5)
C31 C32 1.390(5)
C31 C36 1.395(5)
C31 C30 1.506(5)
C10 C9 1.384(5)
C1 C2 1.378(5)
C1 H1 0.9300
C32 C33 1.384(5)
C32 H32 0.9300
C20 C21 1.374(5)
C20 C19 1.395(5)
C3 C2 1.378(5)
C3 C4 1.387(5)
C3 H3 0.9300
C12 C13 1.387(5)
C12 H12 0.9300
C19 C18 1.388(5)
C19 H19 0.9300
C18 C17 1.374(5)
C18 H18 0.9300
C17 C22 1.403(5)
C17 C16 1.491(5)
C34 C33 1.376(5)
C34 C35 1.383(6)
C15 C14 1.382(5)
C15 H15 0.9300
C14 C13 1.373(5)
C14 H14 0.9300
C4 H4 0.9300
C33 H33 0.9300
C29 C28 1.391(5)
C29 H29 0.9300
C7 C8 1.375(5)
C7 H7 0.9300
C8 C9 1.383(5)
C8 H8 0.9300
C26 C27 1.386(6)
C26 C25 1.388(5)
C26 H26 0.9300
C13 H13 0.9300
C35 C36 1.383(5)
C35 H35 0.9300
C28 C27 1.375(6)
C28 H28 0.9300
C2 H2 0.9300
C22 C21 1.380(5)
C22 H22 0.9300
C21 H21 0.9300
C36 H36 0.9300
C9 H9 0.9300
C25 H25 0.9300
